data_4061600
_journal_name_full Organometallics
_journal_paper_doi 10.1021/om050411u
_journal_year 2005
_chemical_formula_sum 'C14 H36 B9 Cl N O2 Y'
_chemical_formula_weight 472.09
_space_group_IT_number 14
_symmetry_cell_setting monoclinic
_symmetry_space_group_name_Hall '-P 2yn'
_symmetry_space_group_name_H-M 'P 1 21/n 1'
_cell_angle_alpha 90.00
_cell_angle_beta 104.42(3)
_cell_angle_gamma 90.00
_cell_formula_units_Z 4
_cell_length_a 11.269(2)
_cell_length_b 13.902(3)
_cell_length_c 15.197(3)
_cell_measurement_temperature 293(2)
_cell_volume 2305.8(8)
_diffrn_ambient_temperature 293(2)
_exptl_crystal_density_diffrn 1.360
_cod_original_sg_symbol_H-M 'P 21/n'
_cod_database_code 4061600

loop_
_symmetry_equiv_pos_as_xyz
'x, y, z'
'-x+1/2, y+1/2, -z+1/2'
'-x, -y, -z'
'x-1/2, -y-1/2, z-1/2'

loop_
_atom_site_label
_atom_site_type_symbol
_atom_site_fract_x
_atom_site_fract_y
_atom_site_fract_z
_atom_site_U_iso_or_equiv
_atom_site_adp_type
_atom_site_occupancy
_atom_site_symmetry_multiplicity
_atom_site_calc_flag
_atom_site_refinement_flags
_atom_site_disorder_assembly
_atom_site_disorder_group
Y1 Y 0.18111(4) 0.60395(3) 0.32351(3) 0.05207(17) Uani 1 1 d . . .
Cl1 Cl 0.24031(12) 0.44948(9) 0.41591(9) 0.0748(4) Uani 1 1 d . . .
O1 O 0.3791(3) 0.5873(2) 0.2999(2) 0.0709(9) Uani 1 1 d . . .
O2 O 0.1461(3) 0.6351(2) 0.16883(19) 0.0617(7) Uani 1 1 d . . .
N1 N -0.0225(3) 0.5222(2) 0.2751(2) 0.0573(8) Uani 1 1 d . . .
C1 C 0.0241(4) 0.6895(3) 0.4103(3) 0.0570(10) Uani 1 1 d . . .
B5 B 0.0561(5) 0.7626(4) 0.3353(3) 0.0578(11) Uani 1 1 d . . .
H5 H -0.0008 0.7663 0.2651 0.069 Uiso 1 1 calc R . .
C11 C -0.0876(4) 0.6228(3) 0.3913(3) 0.0653(12) Uani 1 1 d . . .
H11A H -0.1151 0.6169 0.4467 0.078 Uiso 1 1 calc R . .
H11B H -0.1531 0.6533 0.3463 0.078 Uiso 1 1 calc R . .
C12 C -0.0686(4) 0.5234(3) 0.3585(3) 0.0606(11) Uani 1 1 d . . .
H12A H -0.0107 0.4896 0.4065 0.073 Uiso 1 1 calc R . .
H12B H -0.1458 0.4889 0.3466 0.073 Uiso 1 1 calc R . .
C13 C -0.1131(5) 0.5689(4) 0.2003(3) 0.0722(13) Uani 1 1 d . . .
H13A H -0.1878 0.5324 0.1868 0.108 Uiso 1 1 calc R . .
H13B H -0.0813 0.5718 0.1473 0.108 Uiso 1 1 calc R . .
H13C H -0.1292 0.6329 0.2181 0.108 Uiso 1 1 calc R . .
C14 C -0.0133(5) 0.4200(4) 0.2494(4) 0.0787(14) Uani 1 1 d . . .
H14A H -0.0938 0.3924 0.2315 0.118 Uiso 1 1 calc R . .
H14B H 0.0351 0.3851 0.3004 0.118 Uiso 1 1 calc R . .
H14C H 0.0249 0.4163 0.1996 0.118 Uiso 1 1 calc R . .
C21 C 0.4382(6) 0.6596(6) 0.2581(7) 0.131(3) Uani 1 1 d . . .
H21A H 0.4016 0.6610 0.1932 0.157 Uiso 1 1 calc R . .
H21B H 0.4269 0.7223 0.2828 0.157 Uiso 1 1 calc R . .
C22 C 0.5623(6) 0.6395(7) 0.2740(6) 0.136(3) Uani 1 1 d . . .
H22A H 0.6093 0.6861 0.3162 0.164 Uiso 1 1 calc R . .
H22B H 0.5878 0.6432 0.2177 0.164 Uiso 1 1 calc R . .
C23 C 0.5840(5) 0.5429(6) 0.3122(5) 0.112(2) Uani 1 1 d . . .
H23A H 0.6544 0.5424 0.3642 0.135 Uiso 1 1 calc R . .
H23B H 0.5987 0.4981 0.2671 0.135 Uiso 1 1 calc R . .
C24 C 0.4705(5) 0.5170(5) 0.3399(4) 0.0949(19) Uani 1 1 d . . .
H24A H 0.4433 0.4530 0.3184 0.114 Uiso 1 1 calc R . .
H24B H 0.4853 0.5179 0.4056 0.114 Uiso 1 1 calc R . .
C31 C 0.1132(5) 0.7232(3) 0.1174(3) 0.0733(13) Uani 1 1 d . . .
H31A H 0.1598 0.7771 0.1488 0.088 Uiso 1 1 calc R . .
H31B H 0.0265 0.7367 0.1084 0.088 Uiso 1 1 calc R . .
C32 C 0.1432(7) 0.7058(5) 0.0292(4) 0.107(2) Uani 1 1 d . . .
H32A H 0.0699 0.7118 -0.0201 0.129 Uiso 1 1 calc R . .
H32B H 0.2026 0.7527 0.0200 0.129 Uiso 1 1 calc R . .
C33 C 0.1931(9) 0.6094(4) 0.0306(4) 0.113(3) Uani 1 1 d . . .
H33A H 0.2813 0.6119 0.0389 0.135 Uiso 1 1 calc R . .
H33B H 0.1571 0.5763 -0.0259 0.135 Uiso 1 1 calc R . .
C34 C 0.1628(6) 0.5603(4) 0.1064(3) 0.0790(15) Uani 1 1 d . . .
H34A H 0.0882 0.5232 0.0857 0.095 Uiso 1 1 calc R . .
H34B H 0.2285 0.5173 0.1356 0.095 Uiso 1 1 calc R . .
B4 B 0.2134(5) 0.7827(4) 0.3661(3) 0.0589(12) Uani 1 1 d . . .
H4 H 0.2662 0.8047 0.3175 0.071 Uiso 1 1 calc R . .
B3 B 0.2670(5) 0.7105(4) 0.4601(3) 0.0604(12) Uani 1 1 d . . .
H3 H 0.3589 0.6780 0.4782 0.072 Uiso 1 1 calc R . .
C2 C 0.1444(4) 0.6600(3) 0.4815(3) 0.0582(10) Uani 1 1 d . . .
H2 H 0.1479 0.5883 0.5128 0.070 Uiso 1 1 calc R . .
B10 B -0.0074(6) 0.8076(4) 0.4223(4) 0.0700(14) Uani 1 1 d . . .
H10 H -0.1000 0.8385 0.4087 0.084 Uiso 1 1 calc R . .
B9 B 0.1141(6) 0.8691(4) 0.3945(4) 0.0685(14) Uani 1 1 d . . .
H9 H 0.1015 0.9408 0.3629 0.082 Uiso 1 1 calc R . .
B8 B 0.2510(6) 0.8343(4) 0.4748(4) 0.0680(14) Uani 1 1 d . . .
H8 H 0.3300 0.8828 0.4966 0.082 Uiso 1 1 calc R . .
B7 B 0.2091(6) 0.7530(4) 0.5503(4) 0.0704(14) Uani 1 1 d . . .
H7 H 0.2607 0.7468 0.6218 0.084 Uiso 1 1 calc R . .
B6 B 0.0503(6) 0.7376(4) 0.5184(4) 0.0714(15) Uani 1 1 d . . .
H6 H -0.0029 0.7215 0.5683 0.086 Uiso 1 1 calc R . .
B11 B 0.1130(6) 0.8518(4) 0.5105(4) 0.0775(16) Uani 1 1 d . . .
H11 H 0.1014 0.9118 0.5548 0.093 Uiso 1 1 calc R . .

loop_
_atom_site_aniso_label
_atom_site_aniso_U_11
_atom_site_aniso_U_22
_atom_site_aniso_U_33
_atom_site_aniso_U_23
_atom_site_aniso_U_13
_atom_site_aniso_U_12
Y1 0.0530(3) 0.0549(3) 0.0505(2) 0.00219(17) 0.01717(18) -0.00046(18)
Cl1 0.0748(8) 0.0691(7) 0.0847(8) 0.0206(6) 0.0277(6) 0.0125(6)
O1 0.0524(18) 0.084(2) 0.082(2) 0.0101(17) 0.0265(16) 0.0032(16)
O2 0.079(2) 0.0583(16) 0.0517(15) 0.0063(13) 0.0241(14) 0.0077(15)
N1 0.060(2) 0.057(2) 0.0550(19) 0.0032(16) 0.0142(16) -0.0026(17)
C1 0.059(2) 0.062(3) 0.053(2) -0.0013(19) 0.0196(19) 0.000(2)
B5 0.061(3) 0.057(3) 0.056(3) 0.000(2) 0.018(2) 0.001(2)
C11 0.058(3) 0.076(3) 0.068(3) -0.002(2) 0.029(2) -0.006(2)
C12 0.055(2) 0.070(3) 0.058(2) 0.006(2) 0.017(2) -0.009(2)
C13 0.069(3) 0.082(3) 0.061(3) 0.006(2) 0.005(2) -0.005(3)
C14 0.091(4) 0.069(3) 0.077(3) -0.003(3) 0.022(3) -0.005(3)
C21 0.076(4) 0.122(6) 0.215(9) 0.056(6) 0.072(5) -0.001(4)
C22 0.079(5) 0.185(8) 0.158(7) 0.041(7) 0.052(5) -0.005(5)
C23 0.063(4) 0.151(7) 0.127(6) 0.016(5) 0.032(4) 0.014(4)
C24 0.062(3) 0.120(5) 0.108(4) 0.031(4) 0.031(3) 0.025(3)
C31 0.103(4) 0.058(3) 0.061(3) 0.007(2) 0.025(3) 0.003(3)
C32 0.175(7) 0.091(4) 0.069(3) 0.009(3) 0.057(4) 0.002(4)
C33 0.195(8) 0.085(4) 0.083(4) 0.001(3) 0.080(5) 0.002(4)
C34 0.110(4) 0.070(3) 0.065(3) -0.009(2) 0.037(3) 0.010(3)
B4 0.066(3) 0.060(3) 0.053(3) -0.002(2) 0.019(2) -0.009(2)
B3 0.062(3) 0.064(3) 0.053(3) -0.002(2) 0.010(2) -0.009(2)
C2 0.066(3) 0.058(2) 0.053(2) 0.0012(19) 0.0180(19) -0.005(2)
B10 0.074(4) 0.073(3) 0.068(3) -0.002(3) 0.028(3) 0.009(3)
B9 0.080(4) 0.061(3) 0.067(3) 0.002(3) 0.024(3) -0.004(3)
B8 0.083(4) 0.062(3) 0.057(3) -0.003(2) 0.012(3) -0.011(3)
B7 0.089(4) 0.071(3) 0.049(3) -0.006(2) 0.015(3) -0.010(3)
B6 0.089(4) 0.074(3) 0.060(3) -0.013(3) 0.034(3) -0.007(3)
B11 0.102(5) 0.068(3) 0.066(3) -0.011(3) 0.026(3) -0.009(3)

loop_
_geom_bond_atom_site_label_1
_geom_bond_atom_site_label_2
_geom_bond_distance
_geom_bond_site_symmetry_2
_geom_bond_publ_flag
Y1 O2 2.325(3) . ?
Y1 O1 2.357(3) . ?
Y1 N1 2.502(4) . ?
Y1 B3 2.537(5) . ?
Y1 Cl1 2.5617(13) . ?
Y1 B4 2.571(5) . ?
Y1 C2 2.653(4) . ?
Y1 B5 2.647(5) . ?
Y1 C1 2.729(4) . ?
O1 C21 1.438(7) . ?
O1 C24 1.440(6) . ?
O2 C34 1.451(5) . ?
O2 C31 1.450(5) . ?
N1 C13 1.476(6) . ?
N1 C14 1.484(6) . ?
N1 C12 1.485(5) . ?
C1 C11 1.533(6) . ?
C1 C2 1.564(6) . ?
C1 B5 1.633(6) . ?
C1 B10 1.699(7) . ?
C1 B6 1.730(7) . ?
B5 B4 1.740(7) . ?
B5 B10 1.767(7) . ?
B5 B9 1.771(8) . ?
C11 C12 1.502(6) . ?
C21 C22 1.387(9) . ?
C22 C23 1.459(10) . ?
C23 C24 1.489(8) . ?
C31 C32 1.481(7) . ?
C32 C33 1.452(8) . ?
C33 C34 1.450(7) . ?
B4 B3 1.727(7) . ?
B4 B8 1.753(7) . ?
B4 B9 1.767(8) . ?
B3 C2 1.653(7) . ?
B3 B8 1.750(8) . ?
B3 B7 1.761(7) . ?
C2 B6 1.703(7) . ?
C2 B7 1.708(7) . ?
B10 B6 1.741(8) . ?
B10 B9 1.752(8) . ?
B10 B11 1.763(9) . ?
B9 B8 1.779(8) . ?
B9 B11 1.782(8) . ?
B8 B7 1.758(8) . ?
B8 B11 1.787(9) . ?
B7 B6 1.747(9) . ?
B7 B11 1.760(9) . ?
B6 B11 1.753(8) . ?
